data_4068037
loop_
_publ_author_name
'Castellanos-Blanco, Nahury'
'Flores-Alamo, Marcos'
'Garc\'ia, Juventino J.'

_publ_section_title
;
 Nickel-Catalyzed Alkylation and Transfer Hydrogenation of
 \a,\b-Unsaturated Enones with Methanol
;
_journal_issue 2
_journal_name_full Organometallics
_journal_page_first 680
_journal_paper_doi 10.1021/om2010222
_journal_volume 31
_journal_year 2012
_chemical_compound_source 'synthesis as described'
_chemical_formula_moiety 'C33 H50 Ni1 O3 P2'
_chemical_formula_sum 'C33 H50 Ni O3 P2'
_chemical_formula_weight 615.38
_chemical_name_systematic
;
 [(dippe)Ni(\h2-C\a,C\b-bis-(4-methoxybenzylidene)acetone)]
;
_space_group_crystal_system triclinic
_space_group_IT_number 2
_space_group_name_Hall '-P 1'
_space_group_name_H-M_alt 'P -1'
_symmetry_cell_setting triclinic
_symmetry_space_group_name_Hall '-P 1'
_symmetry_space_group_name_H-M 'P -1'
_atom_sites_solution_hydrogens geom
_atom_sites_solution_primary direct
_atom_sites_solution_secondary difmap
_audit_conform_dict_location ftp://ftp.iucr.org/pub/cif_core.dic
_audit_conform_dict_name cif_core.dic
_audit_conform_dict_version 2.4
_audit_creation_date 2010-06-10T13:07:14-00:00
_audit_creation_method 'WinGX routine CIF_UPDATE'
_cell_angle_alpha 79.568(4)
_cell_angle_beta 84.781(4)
_cell_angle_gamma 85.861(4)
_cell_formula_units_Z 2
_cell_length_a 8.3510(4)
_cell_length_b 8.7651(5)
_cell_length_c 22.6641(12)
_cell_measurement_reflns_used 7167
_cell_measurement_temperature 125(2)
_cell_measurement_theta_max 25.9995
_cell_measurement_theta_min 3.4697
_cell_measurement_wavelength 0.71073
_cell_volume 1622.14(15)
_computing_cell_refinement
;
        CrysAlisPro, Oxford Diffraction Ltd.,
        Version 1.171.33.55 (release 05-01-2010 CrysAlis171 .NET)
        (compiled Jan  5 2010,16:28:46)
;
_computing_data_collection
;
        CrysAlisPro, Oxford Diffraction Ltd.,
        Version 1.171.33.55 (release 05-01-2010 CrysAlis171 .NET)
        (compiled Jan  5 2010,16:28:46)
;
_computing_data_reduction
;
        CrysAlisPro, Oxford Diffraction Ltd.,
        Version 1.171.33.55 (release 05-01-2010 CrysAlis171 .NET)
        (compiled Jan  5 2010,16:28:46)
;
_computing_molecular_graphics 'Ortep-3 for Windows (Farrugia, 1997)'
_computing_publication_material 'WinGX publication routines (Farrugia, 1999)'
_computing_structure_refinement 'SHELXL-97 (Sheldrick, 2008)'
_computing_structure_solution 'SHELXS-97 (Sheldrick, 2008)'
_diffrn_ambient_temperature 125(2)
_diffrn_detector_area_resol_mean 10.4685
_diffrn_measured_fraction_theta_full 0.997
_diffrn_measured_fraction_theta_max 0.997
_diffrn_measurement_device_type 'Xcalibur, Atlas, Gemini'
_diffrn_measurement_method '\w scans'
_diffrn_orient_matrix_UB_11 -0.0387815
_diffrn_orient_matrix_UB_12 -0.0414974
_diffrn_orient_matrix_UB_13 -0.0182058
_diffrn_orient_matrix_UB_21 0.013391
_diffrn_orient_matrix_UB_22 -0.0697445
_diffrn_orient_matrix_UB_23 0.0207583
_diffrn_orient_matrix_UB_31 -0.0749302
_diffrn_orient_matrix_UB_32 0.014358
_diffrn_orient_matrix_UB_33 0.0160224
_diffrn_radiation_monochromator graphite
_diffrn_radiation_probe x-ray
_diffrn_radiation_type MoK\a
_diffrn_radiation_wavelength 0.71073
_diffrn_reflns_av_R_equivalents 0.0236
_diffrn_reflns_av_unetI/netI 0.0469
_diffrn_reflns_limit_h_max 10
_diffrn_reflns_limit_h_min -8
_diffrn_reflns_limit_k_max 10
_diffrn_reflns_limit_k_min -10
_diffrn_reflns_limit_l_max 28
_diffrn_reflns_limit_l_min -23
_diffrn_reflns_number 12043
_diffrn_reflns_theta_full 26.06
_diffrn_reflns_theta_max 26.06
_diffrn_reflns_theta_min 3.48
_exptl_absorpt_coefficient_mu 0.727
_exptl_absorpt_correction_T_max 0.901
_exptl_absorpt_correction_T_min 0.777
_exptl_absorpt_correction_type analytical
_exptl_absorpt_process_details
;
        CrysAlisPro, Oxford Diffraction Ltd.,
        Version 1.171.33.55 (release 05-01-2010 CrysAlis171 .NET)
        (compiled Jan  5 2010,16:28:46)
Analytical numeric absorption correction using a multifaceted crystal
                        model based on expressions derived by R.C. Clark & J.S.
        (Clark, R. C. & Reid, J. S. (1995). Acta Cryst. A51, 887-897)
;
_exptl_crystal_colour orange
_exptl_crystal_density_diffrn 1.26
_exptl_crystal_density_method 'not measured'
_exptl_crystal_description prism
_exptl_crystal_F_000 660
_exptl_crystal_size_max 0.28
_exptl_crystal_size_mid 0.2
_exptl_crystal_size_min 0.09
_refine_diff_density_max 0.596
_refine_diff_density_min -0.53
_refine_diff_density_rms 0.06
_refine_ls_extinction_method none
_refine_ls_goodness_of_fit_ref 0.981
_refine_ls_hydrogen_treatment constr
_refine_ls_matrix_type full
_refine_ls_number_parameters 362
_refine_ls_number_reflns 6411
_refine_ls_number_restraints 0
_refine_ls_restrained_S_all 0.981
_refine_ls_R_factor_all 0.0468
_refine_ls_R_factor_gt 0.0338
_refine_ls_shift/su_max 0.001
_refine_ls_shift/su_mean 0
_refine_ls_structure_factor_coef Fsqd
_refine_ls_weighting_details 'calc w=1/[\s^2^(Fo^2^)+(0.0482P)^2^+0.0000P] where P=(Fo^2^+2Fc^2^)/3'
_refine_ls_weighting_scheme calc
_refine_ls_wR_factor_gt 0.0803
_refine_ls_wR_factor_ref 0.0825
_reflns_number_gt 5050
_reflns_number_total 6411
_reflns_threshold_expression >2\s(I)
_cod_data_source_file om2010222_si_002.cif
_cod_data_source_block 4b
_cod_database_code 4068037

loop_
_symmetry_equiv_pos_as_xyz
'x, y, z'
'-x, -y, -z'

loop_
_atom_site_label
_atom_site_type_symbol
_atom_site_fract_x
_atom_site_fract_y
_atom_site_fract_z
_atom_site_U_iso_or_equiv
_atom_site_adp_type
_atom_site_occupancy
_atom_site_symmetry_multiplicity
_atom_site_calc_flag
_atom_site_refinement_flags
C1 C 0.8902(2) 0.7443(2) 0.95075(8) 0.0195(4) Uani 1 1 d .
C2 C 0.7648(2) 0.8572(2) 0.95619(9) 0.0245(5) Uani 1 1 d .
H2 H 0.6946 0.8856 0.9248 0.029 Uiso 1 1 calc R
C3 C 0.7413(3) 0.9280(2) 1.00605(9) 0.0259(5) Uani 1 1 d .
H3 H 0.6557 1.0045 1.0087 0.031 Uiso 1 1 calc R
C4 C 0.8424(2) 0.8878(2) 1.05253(9) 0.0223(4) Uani 1 1 d .
C5 C 0.9658(2) 0.7753(2) 1.04871(9) 0.0225(4) Uani 1 1 d .
H5 H 1.0347 0.7459 1.0805 0.027 Uiso 1 1 calc R
C6 C 0.9882(2) 0.7057(2) 0.99806(9) 0.0219(4) Uani 1 1 d .
H6 H 1.0737 0.6288 0.9957 0.026 Uiso 1 1 calc R
C7 C 0.8753(2) 0.6926(2) 0.62362(9) 0.0196(4) Uani 1 1 d .
C8 C 0.7879(3) 0.8326(2) 0.60744(9) 0.0259(5) Uani 1 1 d .
H8 H 0.7327 0.8811 0.6383 0.031 Uiso 1 1 calc R
C9 C 0.7779(3) 0.9048(2) 0.54785(9) 0.0287(5) Uani 1 1 d .
H9 H 0.7173 1.0008 0.5385 0.034 Uiso 1 1 calc R
C10 C 0.8571(3) 0.8355(2) 0.50218(9) 0.0286(5) Uani 1 1 d .
C11 C 0.9452(3) 0.6966(2) 0.51674(9) 0.0323(5) Uani 1 1 d .
H11 H 0.9997 0.6488 0.4856 0.039 Uiso 1 1 calc R
C12 C 0.9550(3) 0.6261(2) 0.57610(9) 0.0268(5) Uani 1 1 d .
H12 H 1.0169 0.5308 0.585 0.032 Uiso 1 1 calc R
C13 C 0.9228(3) 0.9316(3) 1.14565(9) 0.0291(5) Uani 1 1 d .
H13A H 0.9171 0.8234 1.1661 0.044 Uiso 1 1 calc R
H13B H 0.8965 1.001 1.175 0.044 Uiso 1 1 calc R
H13C H 1.0319 0.9487 1.1268 0.044 Uiso 1 1 calc R
C14 C 0.7746(4) 1.0428(3) 0.42573(11) 0.0488(7) Uani 1 1 d .
H14A H 0.66 1.0365 0.4392 0.073 Uiso 1 1 calc R
H14B H 0.7867 1.0749 0.3819 0.073 Uiso 1 1 calc R
H14C H 0.8213 1.1191 0.4449 0.073 Uiso 1 1 calc R
C15 C 0.9223(2) 0.6658(2) 0.89852(9) 0.0204(4) Uani 1 1 d .
H15 H 0.9918 0.5745 0.9039 0.025 Uiso 1 1 calc R
C16 C 0.8659(2) 0.7073(2) 0.84467(9) 0.0193(4) Uani 1 1 d .
H16 H 0.7966 0.7984 0.8375 0.023 Uiso 1 1 calc R
C17 C 0.9067(2) 0.6170(2) 0.79511(9) 0.0184(4) Uani 1 1 d .
C18 C 0.8619(2) 0.6918(2) 0.73657(8) 0.0188(4) Uani 1 1 d .
H18 H 0.8132 0.7942 0.7314 0.023 Uiso 1 1 d R
C19 C 0.8898(2) 0.6137(2) 0.68625(8) 0.0194(4) Uani 1 1 d .
H19 H 0.9192 0.5056 0.6935 0.023 Uiso 1 1 d R
C20 C 0.5192(2) 0.5081(2) 0.88608(9) 0.0246(5) Uani 1 1 d .
H20 H 0.5809 0.5958 0.8932 0.03 Uiso 1 1 calc R
C21 C 0.3639(3) 0.5073(3) 0.92750(10) 0.0328(5) Uani 1 1 d .
H21A H 0.2938 0.4307 0.9187 0.049 Uiso 1 1 calc R
H21B H 0.3085 0.6107 0.9208 0.049 Uiso 1 1 calc R
H21C H 0.3901 0.4801 0.9695 0.049 Uiso 1 1 calc R
C22 C 0.6249(3) 0.3599(3) 0.90260(10) 0.0333(5) Uani 1 1 d .
H22A H 0.6526 0.3501 0.9443 0.05 Uiso 1 1 calc R
H22B H 0.7237 0.3645 0.8756 0.05 Uiso 1 1 calc R
H22C H 0.5663 0.2699 0.8985 0.05 Uiso 1 1 calc R
C23 C 0.3509(2) 0.7223(2) 0.79591(9) 0.0260(5) Uani 1 1 d .
H23 H 0.2553 0.7052 0.8258 0.031 Uiso 1 1 calc R
C24 C 0.4407(3) 0.8581(2) 0.80847(11) 0.0341(5) Uani 1 1 d .
H24A H 0.5428 0.8659 0.7834 0.051 Uiso 1 1 calc R
H24B H 0.4624 0.8402 0.851 0.051 Uiso 1 1 calc R
H24C H 0.3745 0.9549 0.799 0.051 Uiso 1 1 calc R
C25 C 0.2934(3) 0.7593(3) 0.73312(10) 0.0347(5) Uani 1 1 d .
H25A H 0.2185 0.8512 0.7299 0.052 Uiso 1 1 calc R
H25B H 0.2386 0.6707 0.7252 0.052 Uiso 1 1 calc R
H25C H 0.386 0.7798 0.7036 0.052 Uiso 1 1 calc R
C26 C 0.6966(3) 0.1922(2) 0.70684(10) 0.0319(5) Uani 1 1 d .
H26 H 0.626 0.1115 0.6993 0.038 Uiso 1 1 calc R
C27 C 0.8493(3) 0.1921(3) 0.66360(13) 0.0499(7) Uani 1 1 d .
H27A H 0.9153 0.2767 0.6681 0.075 Uiso 1 1 calc R
H27B H 0.819 0.207 0.6221 0.075 Uiso 1 1 calc R
H27C H 0.9111 0.0926 0.673 0.075 Uiso 1 1 calc R
C28 C 0.7407(3) 0.1521(2) 0.77167(11) 0.0386(6) Uani 1 1 d .
H28A H 0.8052 0.0534 0.7775 0.058 Uiso 1 1 calc R
H28B H 0.6421 0.1426 0.7988 0.058 Uiso 1 1 calc R
H28C H 0.8031 0.2345 0.7806 0.058 Uiso 1 1 calc R
C29 C 0.5460(3) 0.4170(3) 0.61461(10) 0.0376(6) Uani 1 1 d .
H29 H 0.6536 0.4234 0.5913 0.045 Uiso 1 1 calc R
C30 C 0.4537(3) 0.5738(3) 0.59689(11) 0.0466(7) Uani 1 1 d .
H30A H 0.4415 0.5929 0.5535 0.07 Uiso 1 1 calc R
H30B H 0.5135 0.6566 0.6069 0.07 Uiso 1 1 calc R
H30C H 0.3471 0.5721 0.6189 0.07 Uiso 1 1 calc R
C31 C 0.4615(4) 0.2855(3) 0.59597(12) 0.0539(8) Uani 1 1 d .
H31A H 0.354 0.2772 0.6172 0.081 Uiso 1 1 calc R
H31B H 0.5248 0.1873 0.6063 0.081 Uiso 1 1 calc R
H31C H 0.4515 0.3082 0.5525 0.081 Uiso 1 1 calc R
C32 C 0.3807(3) 0.3459(2) 0.73369(10) 0.0285(5) Uani 1 1 d .
H32A H 0.2989 0.4089 0.7093 0.034 Uiso 1 1 calc R
H32B H 0.3601 0.2351 0.736 0.034 Uiso 1 1 calc R
C33 C 0.3610(2) 0.3847(2) 0.79741(9) 0.0249(5) Uani 1 1 d .
H33A H 0.3913 0.291 0.8266 0.03 Uiso 1 1 calc R
H33B H 0.2465 0.4146 0.8074 0.03 Uiso 1 1 calc R
P1 P 0.48668(6) 0.54480(6) 0.80481(2) 0.01927(12) Uani 1 1 d .
P2 P 0.58324(7) 0.38276(6) 0.69526(2) 0.02373(13) Uani 1 1 d .
Ni1 Ni 0.68618(3) 0.55131(3) 0.736100(11) 0.01727(8) Uani 1 1 d .
O2 O 0.81030(18) 0.96341(17) 1.10049(6) 0.0305(3) Uani 1 1 d .
O3 O 0.8553(2) 0.89514(18) 0.44200(7) 0.0402(4) Uani 1 1 d .
O1 O 0.97818(17) 0.48597(15) 0.80519(6) 0.0250(3) Uani 1 1 d .

loop_
_atom_site_aniso_label
_atom_site_aniso_U_11
_atom_site_aniso_U_22
_atom_site_aniso_U_33
_atom_site_aniso_U_23
_atom_site_aniso_U_13
_atom_site_aniso_U_12
C1 0.0207(10) 0.0202(10) 0.0168(10) -0.0004(7) -0.0003(8) -0.0046(8)
C2 0.0246(11) 0.0296(11) 0.0185(11) -0.0006(8) -0.0061(8) 0.0002(9)
C3 0.0215(11) 0.0273(11) 0.0283(12) -0.0057(9) -0.0022(9) 0.0051(9)
C4 0.0234(11) 0.0235(10) 0.0206(11) -0.0058(8) -0.0001(8) -0.0035(9)
C5 0.0218(11) 0.0271(11) 0.0189(11) -0.0033(8) -0.0035(8) -0.0025(9)
C6 0.0196(10) 0.0233(10) 0.0226(11) -0.0047(8) -0.0016(8) 0.0008(9)
C7 0.0209(10) 0.0200(10) 0.0186(10) -0.0050(8) 0.0018(8) -0.0068(8)
C8 0.0311(12) 0.0268(11) 0.0204(11) -0.0069(8) 0.0001(9) -0.0024(9)
C9 0.0371(13) 0.0222(10) 0.0265(12) -0.0016(9) -0.0060(10) -0.0031(10)
C10 0.0411(14) 0.0279(11) 0.0178(11) -0.0015(8) -0.0032(9) -0.0142(10)
C11 0.0465(14) 0.0325(12) 0.0193(12) -0.0102(9) 0.0056(10) -0.0075(11)
C12 0.0338(13) 0.0231(11) 0.0232(12) -0.0054(8) 0.0028(9) -0.0036(9)
C13 0.0291(12) 0.0387(12) 0.0227(12) -0.0130(9) -0.0026(9) -0.0038(10)
C14 0.073(2) 0.0445(15) 0.0276(14) 0.0077(11) -0.0190(13) -0.0126(14)
C15 0.0192(10) 0.0204(10) 0.0215(11) -0.0031(8) -0.0002(8) -0.0032(8)
C16 0.0177(10) 0.0178(9) 0.0222(11) -0.0021(8) -0.0021(8) -0.0017(8)
C17 0.0129(10) 0.0231(10) 0.0197(10) -0.0042(8) 0.0000(8) -0.0058(8)
C18 0.0197(10) 0.0172(9) 0.0197(10) -0.0029(7) -0.0022(8) -0.0030(8)
C19 0.0206(10) 0.0190(10) 0.0183(10) -0.0033(8) 0.0039(8) -0.0058(8)
C20 0.0204(11) 0.0334(11) 0.0193(11) -0.0027(8) 0.0011(8) -0.0036(9)
C21 0.0272(12) 0.0489(14) 0.0203(12) -0.0028(10) 0.0042(9) -0.0039(11)
C22 0.0314(13) 0.0414(13) 0.0245(12) 0.0007(9) -0.0063(9) 0.0043(10)
C23 0.0189(11) 0.0301(11) 0.0270(12) -0.0027(9) 0.0010(9) 0.0030(9)
C24 0.0274(12) 0.0269(11) 0.0477(15) -0.0091(10) -0.0023(10) 0.0051(10)
C25 0.0307(13) 0.0352(13) 0.0358(14) -0.0004(10) -0.0064(10) 0.0050(10)
C26 0.0362(13) 0.0217(11) 0.0401(14) -0.0111(9) 0.0018(10) -0.0079(10)
C27 0.0464(16) 0.0329(13) 0.071(2) -0.0197(13) 0.0164(14) -0.0034(12)
C28 0.0429(15) 0.0215(11) 0.0527(16) -0.0073(10) -0.0134(12) 0.0024(11)
C29 0.0476(15) 0.0435(14) 0.0242(13) -0.0080(10) -0.0023(10) -0.0160(12)
C30 0.0608(18) 0.0513(15) 0.0271(14) 0.0041(11) -0.0152(12) -0.0123(14)
C31 0.076(2) 0.0599(17) 0.0347(15) -0.0178(13) -0.0141(14) -0.0249(16)
C32 0.0276(12) 0.0287(11) 0.0302(13) -0.0036(9) -0.0047(9) -0.0082(10)
C33 0.0183(11) 0.0275(11) 0.0275(12) 0.0008(8) -0.0002(8) -0.0072(9)
P1 0.0153(3) 0.0223(3) 0.0193(3) -0.0020(2) 0.0008(2) -0.0024(2)
P2 0.0269(3) 0.0227(3) 0.0230(3) -0.0062(2) -0.0008(2) -0.0070(2)
Ni1 0.01733(14) 0.01786(14) 0.01665(14) -0.00326(9) 0.00111(9) -0.00373(10)
O2 0.0305(9) 0.0385(8) 0.0257(8) -0.0158(6) -0.0036(6) 0.0046(7)
O3 0.0616(12) 0.0405(9) 0.0181(8) 0.0005(7) -0.0060(7) -0.0112(8)
O1 0.0257(8) 0.0244(7) 0.0241(8) -0.0042(6) -0.0025(6) 0.0045(6)

loop_
_atom_type_symbol
_atom_type_description
_atom_type_scat_dispersion_real
_atom_type_scat_dispersion_imag
_atom_type_scat_source
C C 0.0033 0.0016 'International Tables Vol C Tables 4.2.6.8 and 6.1.1.4'
H H 0 0 'International Tables Vol C Tables 4.2.6.8 and 6.1.1.4'
P P 0.1023 0.0942 'International Tables Vol C Tables 4.2.6.8 and 6.1.1.4'
Ni Ni 0.3393 1.1124 'International Tables Vol C Tables 4.2.6.8 and 6.1.1.4'
O O 0.0106 0.006 'International Tables Vol C Tables 4.2.6.8 and 6.1.1.4'

loop_
_exptl_crystal_face_index_h
_exptl_crystal_face_index_k
_exptl_crystal_face_index_l
_exptl_crystal_face_perp_dist
0 0 1 0.0702
0 0 -1 0.0773
-1 0 1 0.1136
-1 0 -2 0.0402
1 0 2 0.1236
1 0 -2 0.1302
0 1 -1 0.0449
0 -1 1 0.041

loop_
_geom_angle_atom_site_label_1
_geom_angle_atom_site_label_2
_geom_angle_atom_site_label_3
_geom_angle
C6 C1 C2 117.09(18)
C6 C1 C15 118.98(17)
C2 C1 C15 123.93(18)
C3 C2 C1 121.38(19)
C3 C2 H2 119.3
C1 C2 H2 119.3
C2 C3 C4 120.23(19)
C2 C3 H3 119.9
C4 C3 H3 119.9
O2 C4 C5 123.90(18)
O2 C4 C3 116.47(18)
C5 C4 C3 119.63(18)
C4 C5 C6 119.38(19)
C4 C5 H5 120.3
C6 C5 H5 120.3
C1 C6 C5 122.29(19)
C1 C6 H6 118.9
C5 C6 H6 118.9
C8 C7 C12 116.32(18)
C8 C7 C19 124.10(17)
C12 C7 C19 119.58(18)
C7 C8 C9 122.62(19)
C7 C8 H8 118.7
C9 C8 H8 118.7
C10 C9 C8 119.5(2)
C10 C9 H9 120.3
C8 C9 H9 120.3
O3 C10 C11 116.00(19)
O3 C10 C9 124.7(2)
C11 C10 C9 119.32(19)
C10 C11 C12 120.78(19)
C10 C11 H11 119.6
C12 C11 H11 119.6
C11 C12 C7 121.5(2)
C11 C12 H12 119.3
C7 C12 H12 119.3
O2 C13 H13A 109.5
O2 C13 H13B 109.5
H13A C13 H13B 109.5
O2 C13 H13C 109.5
H13A C13 H13C 109.5
H13B C13 H13C 109.5
O3 C14 H14A 109.5
O3 C14 H14B 109.5
H14A C14 H14B 109.5
O3 C14 H14C 109.5
H14A C14 H14C 109.5
H14B C14 H14C 109.5
C16 C15 C1 127.77(18)
C16 C15 H15 116.1
C1 C15 H15 116.1
C15 C16 C17 122.80(18)
C15 C16 H16 118.6
C17 C16 H16 118.6
O1 C17 C18 123.72(17)
O1 C17 C16 120.36(17)
C18 C17 C16 115.90(17)
C19 C18 C17 120.64(17)
C19 C18 Ni1 69.90(11)
C17 C18 Ni1 93.84(12)
C19 C18 H18 119.7
C17 C18 H18 119.7
Ni1 C18 H18 106.2
C18 C19 C7 123.17(17)
C18 C19 Ni1 68.22(10)
C7 C19 Ni1 117.53(14)
C18 C19 H19 118.4
C7 C19 H19 118.4
Ni1 C19 H19 84.5
C22 C20 C21 111.45(17)
C22 C20 P1 110.79(14)
C21 C20 P1 114.12(15)
C22 C20 H20 106.7
C21 C20 H20 106.7
P1 C20 H20 106.7
C20 C21 H21A 109.5
C20 C21 H21B 109.5
H21A C21 H21B 109.5
C20 C21 H21C 109.5
H21A C21 H21C 109.5
H21B C21 H21C 109.5
C20 C22 H22A 109.5
C20 C22 H22B 109.5
H22A C22 H22B 109.5
C20 C22 H22C 109.5
H22A C22 H22C 109.5
H22B C22 H22C 109.5
C25 C23 C24 110.22(18)
C25 C23 P1 110.85(15)
C24 C23 P1 109.01(15)
C25 C23 H23 108.9
C24 C23 H23 108.9
P1 C23 H23 108.9
C23 C24 H24A 109.5
C23 C24 H24B 109.5
H24A C24 H24B 109.5
C23 C24 H24C 109.5
H24A C24 H24C 109.5
H24B C24 H24C 109.5
C23 C25 H25A 109.5
C23 C25 H25B 109.5
H25A C25 H25B 109.5
C23 C25 H25C 109.5
H25A C25 H25C 109.5
H25B C25 H25C 109.5
C28 C26 C27 110.1(2)
C28 C26 P2 109.26(15)
C27 C26 P2 111.49(15)
C28 C26 H26 108.6
C27 C26 H26 108.6
P2 C26 H26 108.6
C26 C27 H27A 109.5
C26 C27 H27B 109.5
H27A C27 H27B 109.5
C26 C27 H27C 109.5
H27A C27 H27C 109.5
H27B C27 H27C 109.5
C26 C28 H28A 109.5
C26 C28 H28B 109.5
H28A C28 H28B 109.5
C26 C28 H28C 109.5
H28A C28 H28C 109.5
H28B C28 H28C 109.5
C30 C29 C31 111.0(2)
C30 C29 P2 110.69(16)
C31 C29 P2 113.81(16)
C30 C29 H29 107
C31 C29 H29 107
P2 C29 H29 107
C29 C30 H30A 109.5
C29 C30 H30B 109.5
H30A C30 H30B 109.5
C29 C30 H30C 109.5
H30A C30 H30C 109.5
H30B C30 H30C 109.5
C29 C31 H31A 109.5
C29 C31 H31B 109.5
H31A C31 H31B 109.5
C29 C31 H31C 109.5
H31A C31 H31C 109.5
H31B C31 H31C 109.5
C33 C32 P2 113.24(14)
C33 C32 H32A 108.9
P2 C32 H32A 108.9
C33 C32 H32B 108.9
P2 C32 H32B 108.9
H32A C32 H32B 107.7
C32 C33 P1 112.09(13)
C32 C33 H33A 109.2
P1 C33 H33A 109.2
C32 C33 H33B 109.2
P1 C33 H33B 109.2
H33A C33 H33B 107.9
C23 P1 C33 105.61(10)
C23 P1 C20 103.28(9)
C33 P1 C20 103.21(9)
C23 P1 Ni1 113.71(7)
C33 P1 Ni1 107.72(7)
C20 P1 Ni1 121.83(7)
C26 P2 C29 103.80(11)
C26 P2 C32 105.18(10)
C29 P2 C32 103.18(11)
C26 P2 Ni1 112.60(8)
C29 P2 Ni1 122.63(7)
C32 P2 Ni1 107.89(7)
C18 Ni1 C19 41.88(8)
C18 Ni1 P2 149.22(6)
C19 Ni1 P2 107.34(6)
C18 Ni1 P1 119.15(6)
C19 Ni1 P1 160.94(6)
P2 Ni1 P1 91.63(2)
C4 O2 C13 116.17(16)
C10 O3 C14 117.32(18)

loop_
_geom_bond_atom_site_label_1
_geom_bond_atom_site_label_2
_geom_bond_distance
C1 C6 1.387(3)
C1 C2 1.401(3)
C1 C15 1.469(3)
C2 C3 1.377(3)
C2 H2 0.95
C3 C4 1.389(3)
C3 H3 0.95
C4 O2 1.369(2)
C4 C5 1.382(3)
C5 C6 1.387(3)
C5 H5 0.95
C6 H6 0.95
C7 C8 1.389(3)
C7 C12 1.408(3)
C7 C19 1.473(3)
C8 C9 1.391(3)
C8 H8 0.95
C9 C10 1.387(3)
C9 H9 0.95
C10 O3 1.371(2)
C10 C11 1.379(3)
C11 C12 1.382(3)
C11 H11 0.95
C12 H12 0.95
C13 O2 1.429(3)
C13 H13A 0.98
C13 H13B 0.98
C13 H13C 0.98
C14 O3 1.419(3)
C14 H14A 0.98
C14 H14B 0.98
C14 H14C 0.98
C15 C16 1.328(3)
C15 H15 0.95
C16 C17 1.489(3)
C16 H16 0.95
C17 O1 1.249(2)
C17 C18 1.439(3)
C18 C19 1.427(3)
C18 Ni1 1.9845(18)
C18 H18 0.95
C19 Ni1 2.0069(18)
C19 H19 0.95
C20 C22 1.525(3)
C20 C21 1.530(3)
C20 P1 1.853(2)
C20 H20 1
C21 H21A 0.98
C21 H21B 0.98
C21 H21C 0.98
C22 H22A 0.98
C22 H22B 0.98
C22 H22C 0.98
C23 C25 1.515(3)
C23 C24 1.533(3)
C23 P1 1.850(2)
C23 H23 1
C24 H24A 0.98
C24 H24B 0.98
C24 H24C 0.98
C25 H25A 0.98
C25 H25B 0.98
C25 H25C 0.98
C26 C28 1.520(3)
C26 C27 1.536(3)
C26 P2 1.848(2)
C26 H26 1
C27 H27A 0.98
C27 H27B 0.98
C27 H27C 0.98
C28 H28A 0.98
C28 H28B 0.98
C28 H28C 0.98
C29 C30 1.533(3)
C29 C31 1.534(3)
C29 P2 1.849(2)
C29 H29 1
C30 H30A 0.98
C30 H30B 0.98
C30 H30C 0.98
C31 H31A 0.98
C31 H31B 0.98
C31 H31C 0.98
C32 C33 1.535(3)
C32 P2 1.853(2)
C32 H32A 0.99
C32 H32B 0.99
C33 P1 1.852(2)
C33 H33A 0.99
C33 H33B 0.99
P1 Ni1 2.1711(5)
P2 Ni1 2.1451(6)

loop_
_geom_torsion_atom_site_label_1
_geom_torsion_atom_site_label_2
_geom_torsion_atom_site_label_3
_geom_torsion_atom_site_label_4
_geom_torsion
C6 C1 C2 C3 0.7(3)
C15 C1 C2 C3 -179.42(19)
C1 C2 C3 C4 -0.2(3)
C2 C3 C4 O2 -179.83(18)
C2 C3 C4 C5 -0.6(3)
O2 C4 C5 C6 -179.97(18)
C3 C4 C5 C6 0.9(3)
C2 C1 C6 C5 -0.5(3)
C15 C1 C6 C5 179.68(18)
C4 C5 C6 C1 -0.3(3)
C12 C7 C8 C9 0.2(3)
C19 C7 C8 C9 179.4(2)
C7 C8 C9 C10 0.2(3)
C8 C9 C10 O3 179.7(2)
C8 C9 C10 C11 -0.4(3)
O3 C10 C11 C12 -180.0(2)
C9 C10 C11 C12 0.1(3)
C10 C11 C12 C7 0.3(3)
C8 C7 C12 C11 -0.4(3)
C19 C7 C12 C11 -179.71(19)
C6 C1 C15 C16 -164.95(19)
C2 C1 C15 C16 15.2(3)
C1 C15 C16 C17 -179.60(18)
C15 C16 C17 O1 10.1(3)
C15 C16 C17 C18 -168.58(18)
O1 C17 C18 C19 3.7(3)
C16 C17 C18 C19 -177.69(17)
O1 C17 C18 Ni1 72.54(19)
C16 C17 C18 Ni1 -108.82(15)
C17 C18 C19 C7 -168.22(17)
Ni1 C18 C19 C7 109.47(18)
C17 C18 C19 Ni1 82.31(16)
C8 C7 C19 C18 -20.9(3)
C12 C7 C19 C18 158.32(19)
C8 C7 C19 Ni1 60.0(2)
C12 C7 C19 Ni1 -120.85(17)
P2 C32 C33 P1 30.4(2)
C25 C23 P1 C33 -64.79(17)
C24 C23 P1 C33 173.72(15)
C25 C23 P1 C20 -172.83(15)
C24 C23 P1 C20 65.68(16)
C25 C23 P1 Ni1 53.11(16)
C24 C23 P1 Ni1 -68.39(16)
C32 C33 P1 C23 97.69(16)
C32 C33 P1 C20 -154.22(15)
C32 C33 P1 Ni1 -24.16(16)
C22 C20 P1 C23 177.75(15)
C21 C20 P1 C23 50.97(17)
C22 C20 P1 C33 67.91(16)
C21 C20 P1 C33 -58.87(17)
C22 C20 P1 Ni1 -53.00(16)
C21 C20 P1 Ni1 -179.77(12)
C28 C26 P2 C29 178.01(16)
C27 C26 P2 C29 56.1(2)
C28 C26 P2 C32 -73.93(17)
C27 C26 P2 C32 164.10(17)
C28 C26 P2 Ni1 43.30(17)
C27 C26 P2 Ni1 -78.66(18)
C30 C29 P2 C26 -179.19(17)
C31 C29 P2 C26 55.0(2)
C30 C29 P2 C32 71.28(18)
C31 C29 P2 C32 -54.5(2)
C30 C29 P2 Ni1 -50.4(2)
C31 C29 P2 Ni1 -176.16(16)
C33 C32 P2 C26 97.05(16)
C33 C32 P2 C29 -154.45(15)
C33 C32 P2 Ni1 -23.35(16)
C17 C18 Ni1 C19 -121.29(17)
C19 C18 Ni1 P2 1.51(18)
C17 C18 Ni1 P2 -119.78(12)
C19 C18 Ni1 P1 -177.55(9)
C17 C18 Ni1 P1 61.16(13)
C7 C19 Ni1 C18 -117.14(19)
C18 C19 Ni1 P2 -179.19(10)
C7 C19 Ni1 P2 63.67(14)
C18 C19 Ni1 P1 6.6(3)
C7 C19 Ni1 P1 -110.57(19)
C26 P2 Ni1 C18 71.71(14)
C29 P2 Ni1 C18 -53.26(16)
C32 P2 Ni1 C18 -172.68(13)
C26 P2 Ni1 C19 72.77(10)
C29 P2 Ni1 C19 -52.20(12)
C32 P2 Ni1 C19 -171.62(9)
C26 P2 Ni1 P1 -109.11(8)
C29 P2 Ni1 P1 125.92(10)
C32 P2 Ni1 P1 6.50(8)
C23 P1 Ni1 C18 70.84(10)
C33 P1 Ni1 C18 -172.49(9)
C20 P1 Ni1 C18 -53.76(10)
C23 P1 Ni1 C19 65.8(2)
C33 P1 Ni1 C19 -177.51(19)
C20 P1 Ni1 C19 -58.8(2)
C23 P1 Ni1 P2 -108.68(8)
C33 P1 Ni1 P2 7.99(7)
C20 P1 Ni1 P2 126.72(8)
C5 C4 O2 C13 6.1(3)
C3 C4 O2 C13 -174.74(18)
C11 C10 O3 C14 -176.0(2)
C9 C10 O3 C14 4.0(3)
